data_7041165
loop_
_publ_author_name
'Sohn, Ah Ram'
'Lim, Kwang Soo'
'Kang, Dong Won'
'Song, Jeong Hwa'
'Koh, Eui Kwan'
'Moon, Dohyun'
'Hong, Chang Seop'

_publ_section_title
;
 Tuning of chain chirality by interchain stacking forces and the
 structure-property relationship in coordination systems constructed by
 meridional Fe(III) cyanide and Mn(III) Schiff bases.
;
_journal_issue 48
_journal_name_full 'Dalton transactions (Cambridge, England : 2003)'
_journal_page_first 19416
_journal_page_last 19427
_journal_paper_doi 10.1039/c6dt03222b
_journal_volume 45
_journal_year 2016
_chemical_formula_sum 'C34 H17 Br2 Cl Fe Mn N8 O3'
_chemical_formula_weight 891.61
_space_group_crystal_system monoclinic
_space_group_IT_number 14
_space_group_name_Hall '-P 2yn'
_space_group_name_H-M_alt 'P 1 21/n 1'
_symmetry_space_group_name_Hall '-P 2yn'
_symmetry_space_group_name_H-M 'P 1 21/n 1'
_atom_sites_solution_hydrogens geom
_atom_sites_solution_primary direct
_atom_sites_solution_secondary difmap
_audit_block_doi 10.5517/ccdc.csd.cc1l8psb
_audit_creation_method SHELXL-2016/4
_audit_update_record
;
2016-11-02 deposited with the CCDC.
2016-11-11 downloaded from the CCDC.
;
_cell_angle_alpha 90
_cell_angle_beta 96.843(2)
_cell_angle_gamma 90
_cell_formula_units_Z 4
_cell_length_a 10.4997(8)
_cell_length_b 12.8619(10)
_cell_length_c 26.645(2)
_cell_measurement_reflns_used 4942
_cell_measurement_temperature 296(2)
_cell_measurement_theta_max 21.665
_cell_measurement_theta_min 2.2085
_cell_volume 3572.7(5)
_computing_cell_refinement 'Bruker SMART APEXll'
_computing_data_collection 'Bruker SMART APEXll'
_computing_data_reduction 'Bruker SAINT'
_computing_molecular_graphics WingX
_computing_publication_material WingX
_computing_structure_refinement 'SHELXL-2016/4 (Sheldrick, 2016)'
_computing_structure_solution SHELXTL
_diffrn_ambient_temperature 296(2)
_diffrn_measured_fraction_theta_full 0.944
_diffrn_measured_fraction_theta_max 0.892
_diffrn_measurement_device_type 'CCD area detector'
_diffrn_measurement_method 'omega scan'
_diffrn_radiation_source 'fine-focus sealed tube'
_diffrn_radiation_type MoK\a
_diffrn_radiation_wavelength 0.71073
_diffrn_reflns_av_R_equivalents 0.1367
_diffrn_reflns_av_unetI/netI 0.1158
_diffrn_reflns_Laue_measured_fraction_full 0.944
_diffrn_reflns_Laue_measured_fraction_max 0.892
_diffrn_reflns_limit_h_max 13
_diffrn_reflns_limit_h_min -9
_diffrn_reflns_limit_k_max 5
_diffrn_reflns_limit_k_min -17
_diffrn_reflns_limit_l_max 27
_diffrn_reflns_limit_l_min -34
_diffrn_reflns_number 52269
_diffrn_reflns_point_group_measured_fraction_full 0.944
_diffrn_reflns_point_group_measured_fraction_max 0.892
_diffrn_reflns_theta_full 25.000
_diffrn_reflns_theta_max 28.296
_diffrn_reflns_theta_min 1.539
_exptl_absorpt_coefficient_mu 3.117
_exptl_absorpt_correction_T_max 0.7457
_exptl_absorpt_correction_T_min 0.5744
_exptl_absorpt_correction_type multi-scan
_exptl_absorpt_process_details SADABS
_exptl_crystal_colour brown
_exptl_crystal_density_diffrn 1.658
_exptl_crystal_density_method 'not measured'
_exptl_crystal_description plate
_exptl_crystal_F_000 1756
_exptl_crystal_size_max 0.200
_exptl_crystal_size_mid 0.200
_exptl_crystal_size_min 0.100
_refine_diff_density_max 1.057
_refine_diff_density_min -0.774
_refine_diff_density_rms 0.139
_refine_ls_extinction_method none
_refine_ls_goodness_of_fit_ref 1.028
_refine_ls_hydrogen_treatment constr
_refine_ls_matrix_type full
_refine_ls_number_parameters 451
_refine_ls_number_reflns 7911
_refine_ls_number_restraints 0
_refine_ls_restrained_S_all 1.028
_refine_ls_R_factor_all 0.1512
_refine_ls_R_factor_gt 0.0635
_refine_ls_shift/su_max 0.001
_refine_ls_shift/su_mean 0.000
_refine_ls_structure_factor_coef Fsqd
_refine_ls_weighting_details 'w=1/[\s^2^(Fo^2^)+(0.1111P)^2^+0.2563P] where P=(Fo^2^+2Fc^2^)/3'
_refine_ls_weighting_scheme calc
_refine_ls_wR_factor_gt 0.1683
_refine_ls_wR_factor_ref 0.2151
_reflns_Friedel_coverage 0.000
_reflns_number_gt 3899
_reflns_number_total 7911
_reflns_threshold_expression 'I > 2\s(I)'
_cod_data_source_file c6dt03222b2.cif
_cod_data_source_block complex4
_cod_depositor_comments
;
The following automatic conversions were performed:

'_exptl_absorpt_correction_type' value 'MULTI-SCAN' changed to
'multi-scan' according to
/usr/data/users/saulius/crontab/automatic-downloads/rss-feeds/RSC/lib/dictionaries/cif_core.dic
dictionary named 'cif_core.dic' version 2.4.2 from 2011-04-26.

Automatic conversion script
Id: cif_fix_values 4268 2015-11-12 08:31:59Z antanas 

 Adding full bibliography for 7041162--7041169.cif.
;
_cod_database_code 7041165
_shelx_shelxl_version_number 2016/4
_shelx_space_group_comment
;
The symmetry employed for this shelxl refinement is uniquely defined
by the following loop, which should always be used as a source of
symmetry information in preference to the above space-group names.
They are only intended as comments.
;
_shelx_estimated_absorpt_t_min 0.574
_shelx_estimated_absorpt_t_max 0.746

loop_
_space_group_symop_operation_xyz
'x, y, z'
'-x+1/2, y+1/2, -z+1/2'
'-x, -y, -z'
'x-1/2, -y-1/2, z-1/2'

loop_
_atom_site_label
_atom_site_type_symbol
_atom_site_fract_x
_atom_site_fract_y
_atom_site_fract_z
_atom_site_U_iso_or_equiv
_atom_site_adp_type
_atom_site_occupancy
_atom_site_site_symmetry_order
_atom_site_calc_flag
_atom_site_refinement_flags_posn
_atom_site_refinement_flags_adp
FE1 Fe 1.16797(9) 0.38470(7) 0.84491(4) 0.0270(3) Uani 1 1 d . .
MN1 Mn 0.66905(10) 0.39773(8) 0.83967(4) 0.0295(3) Uani 1 1 d . .
CL1 Cl 1.1976(2) 0.66083(16) 0.83994(10) 0.0648(7) Uani 1 1 d . .
BR1 Br 0.52981(9) 0.16170(6) 1.08127(3) 0.0548(3) Uani 1 1 d . .
BR2 Br 0.58989(10) 0.52925(10) 0.56762(4) 0.0773(4) Uani 1 1 d . .
C1 C 0.9896(8) 0.3952(5) 0.8605(3) 0.0360(17) Uani 1 1 d . .
C2 C 1.3447(8) 0.3946(5) 0.8317(3) 0.0399(19) Uani 1 1 d . .
C3 C 1.2207(9) 0.4686(6) 0.9053(3) 0.054(2) Uani 1 1 d . .
C4 C 1.2392(7) 0.2436(7) 0.9359(3) 0.045(2) Uani 1 1 d . .
H4 H 1.256233 0.301777 0.956346 0.054 Uiso 1 1 calc R U
C5 C 1.2516(7) 0.1566(6) 0.9553(3) 0.0367(18) Uani 1 1 d . .
H5 H 1.270943 0.152516 0.990212 0.044 Uiso 1 1 calc R U
C6 C 1.2381(8) 0.0625(6) 0.9276(3) 0.052(2) Uani 1 1 d . .
H6 H 1.249171 -0.001324 0.943950 0.062 Uiso 1 1 calc R U
C7 C 1.2082(7) 0.0675(5) 0.8761(3) 0.0368(18) Uani 1 1 d . .
C8 C 1.1886(7) -0.0145(5) 0.8416(3) 0.0390(19) Uani 1 1 d . .
H8 H 1.200243 -0.082508 0.853184 0.047 Uiso 1 1 calc R U
C9 C 1.1534(8) 0.0026(6) 0.7924(4) 0.051(2) Uani 1 1 d . .
H9 H 1.146356 -0.053926 0.770534 0.061 Uiso 1 1 calc R U
C10 C 1.1269(8) 0.1010(6) 0.7726(3) 0.045(2) Uani 1 1 d . .
H10 H 1.097837 0.109320 0.738508 0.055 Uiso 1 1 calc R U
C11 C 1.1436(7) 0.1839(5) 0.8031(3) 0.0345(17) Uani 1 1 d . .
C12 C 1.1845(7) 0.1735(5) 0.8558(3) 0.0360(18) Uani 1 1 d . .
C13 C 1.0609(8) 0.3293(6) 0.7480(3) 0.046(2) Uani 1 1 d . .
C14 C 1.0555(7) 0.4415(6) 0.7479(3) 0.0358(17) Uani 1 1 d . .
C15 C 0.9948(8) 0.4976(6) 0.7060(3) 0.051(2) Uani 1 1 d . .
H15 H 0.953381 0.462513 0.678235 0.061 Uiso 1 1 calc R U
C16 C 0.9978(8) 0.6064(6) 0.7069(3) 0.052(2) Uani 1 1 d . .
H16 H 0.958953 0.645068 0.679819 0.063 Uiso 1 1 calc R U
C17 C 1.0616(8) 0.6560(7) 0.7502(4) 0.057(3) Uani 1 1 d . .
H17 H 1.065329 0.728125 0.751914 0.069 Uiso 1 1 calc R U
C18 C 1.1176(8) 0.5971(6) 0.7895(4) 0.052(2) Uani 1 1 d . .
C19 C 0.6267(7) 0.2498(5) 0.9186(3) 0.0298(16) Uani 1 1 d . .
C20 C 0.6131(7) 0.1469(5) 0.9329(3) 0.0373(18) Uani 1 1 d . .
H20 H 0.623002 0.094653 0.909585 0.045 Uiso 1 1 calc R U
C21 C 0.5856(8) 0.1199(5) 0.9799(3) 0.0423(19) Uani 1 1 d . .
H21 H 0.577163 0.050155 0.988122 0.051 Uiso 1 1 calc R U
C22 C 0.5700(7) 0.1981(5) 1.0161(3) 0.0378(18) Uani 1 1 d . .
C23 C 0.5794(7) 0.2995(5) 1.0025(3) 0.0370(18) Uani 1 1 d . .
H23 H 0.566104 0.351003 1.025840 0.044 Uiso 1 1 calc R U
C24 C 0.6085(7) 0.3285(5) 0.9546(3) 0.0313(16) Uani 1 1 d . .
C25 C 0.6149(7) 0.4374(5) 0.9439(3) 0.0383(18) Uani 1 1 d . .
H25 H 0.601609 0.483822 0.969557 0.046 Uiso 1 1 calc R U
C26 C 0.6188(11) 0.5899(6) 0.8923(4) 0.071(3) Uani 1 1 d . .
C27 C 0.6957(10) 0.6221(6) 0.8529(3) 0.055(2) Uani 1 1 d . .
C28 C 0.6811(7) 0.5666(6) 0.7662(3) 0.0394(19) Uani 1 1 d . .
H28 H 0.690505 0.636839 0.759223 0.047 Uiso 1 1 calc R U
C29 C 0.6676(8) 0.4981(6) 0.7241(3) 0.045(2) Uani 1 1 d . .
C30 C 0.6503(7) 0.5392(7) 0.6752(3) 0.047(2) Uani 1 1 d . .
H30 H 0.656432 0.610505 0.670328 0.057 Uiso 1 1 calc R U
C31 C 0.6238(8) 0.4734(9) 0.6339(3) 0.064(3) Uani 1 1 d . .
C32 C 0.6194(8) 0.3669(8) 0.6403(3) 0.058(3) Uani 1 1 d . .
H32 H 0.603674 0.323596 0.612307 0.070 Uiso 1 1 calc R U
C33 C 0.6385(8) 0.3247(7) 0.6884(3) 0.051(2) Uani 1 1 d . .
H33 H 0.634258 0.252896 0.692168 0.062 Uiso 1 1 calc R U
C34 C 0.6638(7) 0.3862(7) 0.7311(3) 0.044(2) Uani 1 1 d . .
N1 N 0.8840(6) 0.4007(5) 0.8633(3) 0.0475(17) Uani 1 1 d . .
N2 N 0.4512(6) 0.4014(5) 0.8228(3) 0.0424(16) Uani 1 1 d . .
N3 N 1.2588(12) 0.5043(6) 0.9439(3) 0.101(4) Uani 1 1 d . .
N4 N 1.2008(6) 0.2582(4) 0.8846(2) 0.0378(15) Uani 1 1 d . .
N5 N 1.1212(6) 0.2958(4) 0.7908(2) 0.0364(14) Uani 1 1 d . .
N6 N 1.1130(6) 0.4940(4) 0.7902(3) 0.0392(16) Uani 1 1 d . .
N7 N 0.6379(6) 0.4755(4) 0.9012(2) 0.0384(15) Uani 1 1 d . .
N8 N 0.6818(6) 0.5419(4) 0.8127(2) 0.0384(15) Uani 1 1 d . .
O1 O 1.0134(6) 0.2768(4) 0.7111(2) 0.0593(17) Uani 1 1 d . .
O2 O 0.6549(5) 0.2685(3) 0.87240(17) 0.0339(12) Uani 1 1 d . .
O3 O 0.6852(5) 0.3406(4) 0.77559(19) 0.0410(13) Uani 1 1 d . .

loop_
_atom_site_aniso_label
_atom_site_aniso_U_11
_atom_site_aniso_U_22
_atom_site_aniso_U_33
_atom_site_aniso_U_23
_atom_site_aniso_U_13
_atom_site_aniso_U_12
FE1 0.0184(6) 0.0401(5) 0.0216(6) -0.0028(4) -0.0014(4) -0.0010(4)
MN1 0.0206(6) 0.0461(6) 0.0221(6) 0.0033(4) 0.0042(5) 0.0034(5)
CL1 0.0714(18) 0.0498(11) 0.0681(17) 0.0045(11) -0.0125(13) -0.0109(11)
BR1 0.0678(7) 0.0589(5) 0.0410(6) 0.0229(4) 0.0204(5) 0.0162(4)
BR2 0.0441(6) 0.1601(11) 0.0271(6) 0.0257(6) 0.0020(5) -0.0038(6)
C1 0.029(5) 0.056(4) 0.024(4) 0.004(3) 0.006(4) -0.001(4)
C2 0.039(5) 0.042(4) 0.036(5) -0.001(3) -0.006(4) 0.004(4)
C3 0.067(7) 0.056(5) 0.037(6) 0.003(4) -0.003(5) -0.013(4)
C4 0.027(5) 0.083(6) 0.026(5) -0.025(4) 0.007(4) -0.016(4)
C5 0.025(5) 0.064(5) 0.019(4) -0.005(3) -0.007(3) 0.002(3)
C6 0.045(6) 0.056(5) 0.053(6) 0.020(4) -0.001(5) 0.005(4)
C7 0.030(5) 0.051(4) 0.028(5) -0.005(3) -0.001(4) 0.002(3)
C8 0.038(5) 0.034(3) 0.043(5) 0.002(3) -0.004(4) 0.001(3)
C9 0.040(6) 0.056(5) 0.058(7) -0.017(4) 0.007(5) 0.004(4)
C10 0.039(5) 0.051(4) 0.047(6) -0.013(4) 0.008(4) -0.002(4)
C11 0.022(4) 0.045(4) 0.037(5) -0.004(3) 0.007(4) -0.001(3)
C12 0.020(4) 0.055(4) 0.035(5) -0.014(3) 0.007(4) -0.004(3)
C13 0.034(5) 0.070(5) 0.035(5) 0.011(4) 0.012(4) 0.005(4)
C14 0.028(4) 0.054(4) 0.024(4) 0.006(3) -0.003(4) 0.004(3)
C15 0.043(6) 0.069(5) 0.042(6) 0.003(4) 0.012(5) 0.012(4)
C16 0.049(6) 0.067(5) 0.041(6) 0.025(4) 0.011(5) 0.025(4)
C17 0.029(5) 0.082(6) 0.063(7) 0.038(5) 0.011(5) 0.009(4)
C18 0.036(5) 0.056(5) 0.065(7) 0.010(4) 0.005(5) 0.003(4)
C19 0.025(4) 0.045(4) 0.019(4) -0.003(3) 0.000(3) 0.002(3)
C20 0.040(5) 0.046(4) 0.026(4) 0.005(3) 0.006(4) 0.000(3)
C21 0.037(5) 0.043(4) 0.046(5) 0.008(4) 0.001(4) 0.006(3)
C22 0.037(5) 0.049(4) 0.027(4) 0.014(3) 0.005(4) 0.012(3)
C23 0.038(5) 0.043(4) 0.030(4) 0.006(3) 0.008(4) -0.003(3)
C24 0.027(4) 0.047(4) 0.021(4) 0.004(3) 0.004(3) -0.001(3)
C25 0.042(5) 0.045(4) 0.029(5) -0.001(3) 0.009(4) -0.001(3)
C26 0.129(10) 0.035(4) 0.059(7) 0.013(4) 0.050(6) 0.000(5)
C27 0.093(8) 0.043(4) 0.030(5) 0.003(3) 0.013(5) -0.017(4)
C28 0.030(5) 0.052(4) 0.033(5) 0.014(3) -0.004(4) -0.014(3)
C29 0.026(5) 0.076(5) 0.033(5) 0.012(4) 0.003(4) 0.003(4)
C30 0.016(4) 0.093(6) 0.032(5) 0.025(4) 0.002(4) -0.003(4)
C31 0.029(5) 0.141(9) 0.023(5) 0.018(5) 0.008(4) 0.026(5)
C32 0.048(6) 0.097(7) 0.030(5) -0.008(5) 0.008(4) 0.031(5)
C33 0.041(5) 0.085(6) 0.029(5) -0.003(4) 0.006(4) 0.025(4)
C34 0.026(5) 0.087(6) 0.020(5) 0.010(4) 0.009(4) 0.011(4)
N1 0.026(4) 0.068(4) 0.049(5) 0.008(3) 0.004(3) 0.001(3)
N2 0.021(4) 0.056(4) 0.050(5) 0.011(3) 0.002(3) 0.000(3)
N3 0.194(12) 0.068(5) 0.035(5) -0.009(4) -0.020(6) -0.033(6)
N4 0.034(4) 0.046(3) 0.033(4) 0.001(3) 0.002(3) 0.000(3)
N5 0.027(4) 0.057(3) 0.025(4) -0.003(3) -0.001(3) -0.007(3)
N6 0.027(4) 0.040(3) 0.051(5) 0.004(3) 0.008(3) -0.002(3)
N7 0.049(4) 0.038(3) 0.031(4) 0.007(3) 0.015(3) 0.000(3)
N8 0.032(4) 0.056(4) 0.028(4) 0.009(3) 0.003(3) -0.004(3)
O1 0.065(4) 0.081(4) 0.027(4) -0.015(3) -0.016(3) 0.003(3)
O2 0.038(3) 0.041(2) 0.022(3) 0.001(2) 0.003(2) -0.001(2)
O3 0.037(3) 0.061(3) 0.026(3) 0.001(2) 0.007(3) 0.006(2)

loop_
_atom_type_symbol
_atom_type_description
_atom_type_scat_dispersion_real
_atom_type_scat_dispersion_imag
_atom_type_scat_source
C C 0.0033 0.0016 'International Tables Vol C Tables 4.2.6.8 and 6.1.1.4'
H H 0.0000 0.0000 'International Tables Vol C Tables 4.2.6.8 and 6.1.1.4'
N N 0.0061 0.0033 'International Tables Vol C Tables 4.2.6.8 and 6.1.1.4'
O O 0.0106 0.0060 'International Tables Vol C Tables 4.2.6.8 and 6.1.1.4'
Cl Cl 0.1484 0.1585 'International Tables Vol C Tables 4.2.6.8 and 6.1.1.4'
Mn Mn 0.3368 0.7283 'International Tables Vol C Tables 4.2.6.8 and 6.1.1.4'
Fe Fe 0.3463 0.8444 'International Tables Vol C Tables 4.2.6.8 and 6.1.1.4'
Br Br -0.2901 2.4595 'International Tables Vol C Tables 4.2.6.8 and 6.1.1.4'

loop_
_geom_angle_atom_site_label_1
_geom_angle_atom_site_label_2
_geom_angle_atom_site_label_3
_geom_angle
_geom_angle_site_symmetry_1
N5 FE1 C2 94.0(3) .
N5 FE1 N4 85.5(3) .
C2 FE1 N4 92.4(3) .
N5 FE1 C3 175.4(3) .
C2 FE1 C3 86.0(4) .
N4 FE1 C3 90.0(3) .
N5 FE1 C1 92.0(3) .
C2 FE1 C1 172.1(3) .
N4 FE1 C1 93.1(3) .
C3 FE1 C1 88.4(4) .
N5 FE1 N6 81.1(3) .
C2 FE1 N6 91.2(3) .
N4 FE1 N6 166.3(3) .
C3 FE1 N6 103.5(3) .
C1 FE1 N6 84.8(3) .
O3 MN1 O2 95.5(2) .
O3 MN1 N7 171.2(2) .
O2 MN1 N7 91.9(2) .
O3 MN1 N8 91.1(2) .
O2 MN1 N8 173.5(2) .
N7 MN1 N8 81.6(2) .
O3 MN1 N1 93.6(2) .
O2 MN1 N1 91.0(2) .
N7 MN1 N1 91.1(3) .
N8 MN1 N1 88.7(2) .
O3 MN1 N2 91.5(2) .
O2 MN1 N2 88.7(2) .
N7 MN1 N2 83.8(3) .
N8 MN1 N2 91.0(2) .
N1 MN1 N2 174.9(3) .
N1 C1 FE1 171.7(7) .
N2 C2 FE1 178.7(7) 1_655
N3 C3 FE1 169.9(8) .
C5 C4 N4 122.5(7) .
C4 C5 C6 124.0(8) .
C7 C6 C5 118.6(7) .
C6 C7 C8 128.3(7) .
C6 C7 C12 114.7(7) .
C8 C7 C12 116.8(7) .
C9 C8 C7 121.4(7) .
C8 C9 C10 122.9(8) .
C11 C10 C9 119.4(8) .
C10 C11 C12 121.7(7) .
C10 C11 N5 129.1(7) .
C12 C11 N5 109.2(6) .
N4 C12 C11 119.6(7) .
N4 C12 C7 122.7(7) .
C11 C12 C7 117.7(6) .
O1 C13 N5 127.9(8) .
O1 C13 C14 122.0(7) .
N5 C13 C14 110.1(7) .
N6 C14 C15 120.2(7) .
N6 C14 C13 118.2(7) .
C15 C14 C13 121.6(7) .
C16 C15 C14 119.3(8) .
C15 C16 C17 118.1(8) .
C18 C17 C16 119.6(8) .
N6 C18 C17 123.4(9) .
N6 C18 CL1 119.0(7) .
C17 C18 CL1 117.6(7) .
O2 C19 C20 118.1(6) .
O2 C19 C24 124.1(6) .
C20 C19 C24 117.8(6) .
C21 C20 C19 122.4(7) .
C20 C21 C22 119.9(7) .
C23 C22 C21 118.8(7) .
C23 C22 BR1 120.8(6) .
C21 C22 BR1 120.4(5) .
C22 C23 C24 122.0(7) .
C23 C24 C19 119.1(6) .
C23 C24 C25 117.6(6) .
C19 C24 C25 123.3(6) .
N7 C25 C24 124.4(7) .
C27 C26 N7 108.5(7) .
C26 C27 N8 107.9(6) .
N8 C28 C29 126.9(7) .
C30 C29 C28 119.5(8) .
C30 C29 C34 119.4(8) .
C28 C29 C34 121.0(7) .
C31 C30 C29 120.0(8) .
C32 C31 C30 120.8(8) .
C32 C31 BR2 118.9(8) .
C30 C31 BR2 120.2(8) .
C31 C32 C33 120.0(9) .
C32 C33 C34 121.9(8) .
O3 C34 C33 118.6(8) .
O3 C34 C29 123.5(7) .
C33 C34 C29 117.8(7) .
C1 N1 MN1 159.7(7) .
C2 N2 MN1 156.5(6) 1_455
C12 N4 C4 117.3(6) .
C12 N4 FE1 111.6(5) .
C4 N4 FE1 131.1(5) .
C13 N5 C11 123.8(7) .
C13 N5 FE1 121.9(6) .
C11 N5 FE1 113.8(5) .
C18 N6 C14 119.2(7) .
C18 N6 FE1 133.2(6) .
C14 N6 FE1 107.5(4) .
C25 N7 C26 118.5(6) .
C25 N7 MN1 127.3(5) .
C26 N7 MN1 113.4(5) .
C28 N8 C27 121.2(6) .
C28 N8 MN1 125.9(5) .
C27 N8 MN1 112.9(4) .
C19 O2 MN1 128.9(4) .
C34 O3 MN1 128.1(5) .

loop_
_geom_bond_atom_site_label_1
_geom_bond_atom_site_label_2
_geom_bond_distance
_geom_bond_site_symmetry_2
FE1 N5 1.860(6) .
FE1 C2 1.934(9) .
FE1 N4 1.949(6) .
FE1 C3 1.961(9) .
FE1 C1 1.971(8) .
FE1 N6 2.059(6) .
MN1 O3 1.885(5) .
MN1 O2 1.891(4) .
MN1 N7 1.980(6) .
MN1 N8 2.000(6) .
MN1 N1 2.270(7) .
MN1 N2 2.279(6) .
CL1 C18 1.708(10) .
BR1 C22 1.894(7) .
BR2 C31 1.901(9) .
C1 N1 1.121(9) .
C2 N2 1.173(9) 1_655
C3 N3 1.154(11) .
C4 C5 1.234(10) .
C4 N4 1.390(10) .
C5 C6 1.416(11) .
C6 C7 1.373(11) .
C7 C8 1.397(10) .
C7 C12 1.477(10) .
C8 C9 1.338(12) .
C9 C10 1.386(11) .
C10 C11 1.338(10) .
C11 C12 1.426(11) .
C11 N5 1.489(9) .
C12 N4 1.333(8) .
C13 O1 1.246(9) .
C13 N5 1.310(10) .
C13 C14 1.444(10) .
C14 N6 1.387(9) .
C14 C15 1.415(10) .
C15 C16 1.401(11) .
C16 C17 1.414(12) .
C17 C18 1.367(11) .
C18 N6 1.327(9) .
C19 O2 1.322(8) .
C19 C20 1.389(9) .
C19 C24 1.423(9) .
C20 C21 1.362(10) .
C21 C22 1.418(10) .
C22 C23 1.360(9) .
C23 C24 1.399(9) .
C24 C25 1.433(9) .
C25 N7 1.288(9) .
C26 C27 1.458(12) .
C26 N7 1.500(9) .
C27 N8 1.482(9) .
C28 N8 1.277(9) .
C28 C29 1.420(11) .
C29 C30 1.397(11) .
C29 C34 1.452(11) .
C30 C31 1.389(13) .
C31 C32 1.382(13) .
C32 C33 1.384(11) .
C33 C34 1.386(11) .
C34 O3 1.318(8) .
N2 C2 1.173(9) 1_455
